data_2240613
loop_
_publ_author_name
'Sreenivasa, S.'
'Suchetan, P. A.'
'Naveen, S.'
'Lokanath, N. K.'
'Srivishnu, K. S.'

_publ_section_title
;
 Crystal structure of 2-chloro-<i>N</i>-(3-fluorophenyl)acetamide
;
_journal_coeditor_code HB7400
_journal_issue 5
_journal_name_full 'Acta Crystallographica Section E'
_journal_page_first o315
_journal_paper_doi 10.1107/S2056989015007240
_journal_volume 71
_journal_year 2015
_chemical_formula_iupac 'C8 H7 Cl F N O'
_chemical_formula_moiety 'C8 H7 Cl F N O'
_chemical_formula_sum 'C8 H7 Cl F N O'
_chemical_formula_weight 187.60
_chemical_melting_point 385
_chemical_name_systematic
;
2-Chloro-<i>N</i>-(3-fluorophenyl)acetamide
;
_space_group_IT_number 14
_symmetry_cell_setting monoclinic
_symmetry_space_group_name_Hall '-P 2yn'
_symmetry_space_group_name_H-M 'P 1 21/n 1'
_atom_sites_solution_hydrogens geom
_atom_sites_solution_primary direct
_atom_sites_solution_secondary difmap
_audit_creation_method SHELXL-97
_cell_angle_alpha 90.00
_cell_angle_beta 99.8430(10)
_cell_angle_gamma 90.00
_cell_formula_units_Z 4
_cell_length_a 5.0441(2)
_cell_length_b 18.2374(7)
_cell_length_c 8.8653(3)
_cell_measurement_reflns_used 1297
_cell_measurement_temperature 293(2)
_cell_measurement_theta_max 64.33
_cell_measurement_theta_min 5.62
_cell_volume 803.53(5)
_computing_cell_refinement
;
SAINT-Plus (Bruker, 2009)
;
_computing_data_collection
;
APEX2 (Bruker, 2009)
;
_computing_data_reduction
;
SAINT-Plus (Bruker, 2009)
;
_computing_molecular_graphics
;
Mercury (Macrae <i>et al.</i>,  2008)
;
_computing_publication_material
;
SHELXL97 (Sheldrick, 2008)
;
_computing_structure_refinement
;
SHELXL97 (Sheldrick, 2008)
;
_computing_structure_solution
;
SHELXS97 (Sheldrick, 2008)
;
_diffrn_ambient_temperature 293(2)
_diffrn_measured_fraction_theta_full 0.974
_diffrn_measured_fraction_theta_max 0.975
_diffrn_measurement_device_type 'Bruker APEXII'
_diffrn_measurement_method 'phi and \f scans'
_diffrn_radiation_monochromator graphite
_diffrn_radiation_source 'fine-focus sealed tube'
_diffrn_radiation_type CuK\a
_diffrn_radiation_wavelength 1.54178
_diffrn_reflns_av_R_equivalents 0.0407
_diffrn_reflns_av_sigmaI/netI 0.0313
_diffrn_reflns_limit_h_max 5
_diffrn_reflns_limit_h_min -5
_diffrn_reflns_limit_k_max 21
_diffrn_reflns_limit_k_min -21
_diffrn_reflns_limit_l_max 10
_diffrn_reflns_limit_l_min -9
_diffrn_reflns_number 6045
_diffrn_reflns_theta_full 64.33
_diffrn_reflns_theta_max 64.33
_diffrn_reflns_theta_min 5.62
_diffrn_standards_decay_% 1
_diffrn_standards_interval_count 1
_diffrn_standards_interval_time 2
_diffrn_standards_number 1
_exptl_absorpt_coefficient_mu 3.952
_exptl_absorpt_correction_T_max 0.472
_exptl_absorpt_correction_T_min 0.368
_exptl_absorpt_correction_type multi-scan
_exptl_absorpt_process_details
;
(SADABS; Bruker, 2009)
;
_exptl_crystal_colour colourless
_exptl_crystal_density_diffrn 1.551
_exptl_crystal_density_method 'not measured'
_exptl_crystal_description Prism
_exptl_crystal_F_000 384
_exptl_crystal_size_max 0.31
_exptl_crystal_size_mid 0.24
_exptl_crystal_size_min 0.19
_refine_diff_density_max 0.261
_refine_diff_density_min -0.250
_refine_ls_extinction_method none
_refine_ls_goodness_of_fit_ref 1.150
_refine_ls_hydrogen_treatment mixed
_refine_ls_matrix_type full
_refine_ls_number_parameters 123
_refine_ls_number_reflns 1304
_refine_ls_number_restraints 1
_refine_ls_restrained_S_all 1.150
_refine_ls_R_factor_all 0.0392
_refine_ls_R_factor_gt 0.0391
_refine_ls_shift/su_max 0.000
_refine_ls_shift/su_mean 0.000
_refine_ls_structure_factor_coef Fsqd
_refine_ls_weighting_details 'calc w=1/[\s^2^(Fo^2^)+(0.0565P)^2^+0.4965P] where P=(Fo^2^+2Fc^2^)/3'
_refine_ls_weighting_scheme calc
_refine_ls_wR_factor_gt 0.1048
_refine_ls_wR_factor_ref 0.1049
_reflns_number_gt 1297
_reflns_number_total 1304
_reflns_threshold_expression I>2\s(I)
_cod_data_source_file hb7400sup1.cif
_cod_data_source_block I
_cod_original_sg_symbol_H-M 'P 21/n'
_cod_database_code 2240613
_cod_database_fobs_code 2240613

loop_
_symmetry_equiv_pos_as_xyz
'x, y, z'
'-x+1/2, y+1/2, -z+1/2'
'-x, -y, -z'
'x-1/2, -y-1/2, z-1/2'

loop_
_atom_site_type_symbol
_atom_site_label
_atom_site_fract_x
_atom_site_fract_y
_atom_site_fract_z
_atom_site_U_iso_or_equiv
_atom_site_adp_type
_atom_site_calc_flag
_atom_site_refinement_flags
_atom_site_occupancy
_atom_site_symmetry_multiplicity
_atom_site_disorder_assembly
_atom_site_disorder_group
H H1 -0.643(5) 0.2133(14) 0.515(3) 0.032(7) Uiso d D 1 1 . .
Cl Cl1 -0.02090(10) 0.34713(3) 0.71994(6) 0.0279(2) Uani d . 1 1 . .
O O1 -0.3206(3) 0.22817(8) 0.83631(16) 0.0277(4) Uani d . 1 1 . .
N N1 -0.5907(3) 0.19920(9) 0.61148(19) 0.0191(4) Uani d D 1 1 . .
C C1 -0.7435(4) 0.14033(11) 0.6567(2) 0.0193(4) Uani d . 1 1 . .
C C7 -0.3994(4) 0.23849(10) 0.7000(2) 0.0200(4) Uani d . 1 1 . .
C C6 -0.9766(4) 0.12164(11) 0.5553(2) 0.0222(5) Uani d . 1 1 A .
H H6 -1.0266 0.1475 0.4645 0.027 Uiso calc R 1 1 . .
C C2 -0.6672(4) 0.10139(11) 0.7913(2) 0.0220(5) Uani d . 1 1 A .
H H2 -0.5110 0.1133 0.8589 0.026 Uiso calc R 1 1 . .
C C4 -1.0643(4) 0.02475(12) 0.7255(3) 0.0286(5) Uani d . 1 1 A .
H H4 -1.1717 -0.0135 0.7496 0.034 Uiso calc R 1 1 . .
C C8 -0.2919(4) 0.29966(12) 0.6089(2) 0.0271(5) Uani d . 1 1 . .
H H8A -0.4359 0.3340 0.5733 0.032 Uiso calc R 1 1 . .
H H8B -0.2326 0.2787 0.5198 0.032 Uiso calc R 1 1 . .
C C5 -1.1321(4) 0.06407(12) 0.5923(3) 0.0271(5) Uani d . 1 1 . .
H H5 -1.2875 0.0516 0.5247 0.033 Uiso calc PR 0.574(4) 1 A 1
F F1A -1.3441(5) 0.04244(15) 0.5018(3) 0.0275(9) Uani d P 0.426(4) 1 A 2
C C3 -0.8308(5) 0.04424(12) 0.8222(3) 0.0273(5) Uani d . 1 1 . .
H H3 -0.7808 0.0178 0.9122 0.033 Uiso calc PR 0.426(4) 1 A 2
F F1 -0.7655(5) 0.00473(14) 0.9442(3) 0.0394(8) Uani d P 0.574(4) 1 A 1

loop_
_atom_site_aniso_label
_atom_site_aniso_U_11
_atom_site_aniso_U_22
_atom_site_aniso_U_33
_atom_site_aniso_U_12
_atom_site_aniso_U_13
_atom_site_aniso_U_23
Cl1 0.0277(3) 0.0285(4) 0.0258(4) -0.00754(18) -0.0003(2) -0.00248(19)
O1 0.0374(9) 0.0285(8) 0.0142(8) -0.0067(6) -0.0040(6) 0.0009(6)
N1 0.0232(9) 0.0215(8) 0.0118(9) -0.0014(6) 0.0003(6) 0.0004(6)
C1 0.0211(10) 0.0193(9) 0.0185(10) 0.0015(8) 0.0065(8) -0.0045(8)
C7 0.0231(10) 0.0214(10) 0.0148(10) 0.0020(8) 0.0017(8) -0.0019(8)
C6 0.0231(10) 0.0247(11) 0.0187(10) 0.0012(8) 0.0036(8) -0.0030(8)
C2 0.0234(10) 0.0259(10) 0.0172(10) 0.0009(8) 0.0046(8) -0.0022(8)
C4 0.0306(12) 0.0244(11) 0.0348(13) -0.0028(9) 0.0166(10) -0.0036(9)
C8 0.0321(12) 0.0276(11) 0.0193(11) -0.0079(9) -0.0020(9) 0.0015(9)
C5 0.0229(11) 0.0278(11) 0.0319(12) -0.0040(8) 0.0080(9) -0.0111(9)
F1A 0.0209(15) 0.0318(17) 0.0282(17) -0.0062(11) -0.0001(11) -0.0039(12)
C3 0.0348(12) 0.0252(11) 0.0252(11) 0.0023(9) 0.0143(9) 0.0017(9)
F1 0.0487(16) 0.0436(15) 0.0266(13) -0.0043(11) 0.0082(10) 0.0146(11)

loop_
_atom_type_symbol
_atom_type_description
_atom_type_scat_dispersion_real
_atom_type_scat_dispersion_imag
_atom_type_scat_source
C C 0.0181 0.0091 'International Tables Vol C Tables 4.2.6.8 and 6.1.1.4'
H H 0.0000 0.0000 'International Tables Vol C Tables 4.2.6.8 and 6.1.1.4'
N N 0.0311 0.0180 'International Tables Vol C Tables 4.2.6.8 and 6.1.1.4'
O O 0.0492 0.0322 'International Tables Vol C Tables 4.2.6.8 and 6.1.1.4'
F F 0.0727 0.0534 'International Tables Vol C Tables 4.2.6.8 and 6.1.1.4'
Cl Cl 0.3639 0.7018 'International Tables Vol C Tables 4.2.6.8 and 6.1.1.4'

loop_
_geom_angle_atom_site_label_1
_geom_angle_atom_site_label_2
_geom_angle_atom_site_label_3
_geom_angle
C7 N1 C1 127.59(17)
C7 N1 H1 118.2(17)
C1 N1 H1 113.9(17)
C2 C1 C6 120.61(19)
C2 C1 N1 123.14(18)
C6 C1 N1 116.23(18)
O1 C7 N1 125.18(19)
O1 C7 C8 123.40(18)
N1 C7 C8 111.42(16)
C5 C6 C1 118.9(2)
C5 C6 H6 120.6
C1 C6 H6 120.6
C3 C2 C1 117.9(2)
C3 C2 H2 121.0
C1 C2 H2 121.0
C5 C4 C3 117.4(2)
C5 C4 H4 121.3
C3 C4 H4 121.3
C7 C8 Cl1 111.91(14)
C7 C8 H8A 109.2
Cl1 C8 H8A 109.2
C7 C8 H8B 109.2
Cl1 C8 H8B 109.2
H8A C8 H8B 107.9
F1A C5 C4 115.8(2)
F1A C5 C6 122.1(2)
C4 C5 C6 122.1(2)
C4 C5 H5 118.9
C6 C5 H5 118.9
F1 C3 C4 116.4(2)
F1 C3 C2 120.6(2)
C4 C3 C2 123.1(2)
C4 C3 H3 118.5
C2 C3 H3 118.5

loop_
_geom_bond_atom_site_label_1
_geom_bond_atom_site_label_2
_geom_bond_distance
Cl1 C8 1.768(2)
O1 C7 1.221(2)
N1 C7 1.342(3)
N1 C1 1.419(3)
N1 H1 0.89(2)
C1 C2 1.386(3)
C1 C6 1.394(3)
C7 C8 1.530(3)
C6 C5 1.383(3)
C6 H6 0.9300
C2 C3 1.385(3)
C2 H2 0.9300
C4 C5 1.374(3)
C4 C3 1.380(3)
C4 H4 0.9300
C8 H8A 0.9700
C8 H8B 0.9700
C5 F1A 1.284(4)
C5 H5 0.9300
C3 F1 1.295(3)
C3 H3 0.9300

loop_
_geom_hbond_atom_site_label_D
_geom_hbond_atom_site_label_H
_geom_hbond_atom_site_label_A
_geom_hbond_site_symmetry_A
_geom_hbond_distance_DH
_geom_hbond_distance_HA
_geom_hbond_distance_DA
_geom_hbond_angle_DHA
C2 H2 O1 . 0.93 2.33 2.885(3) 118
N1 H1 O1 4_565 0.89(2) 1.99(3) 2.843(2) 160(2)

loop_
_geom_torsion_atom_site_label_1
_geom_torsion_atom_site_label_2
_geom_torsion_atom_site_label_3
_geom_torsion_atom_site_label_4
_geom_torsion
C7 N1 C1 C2 -18.4(3)
C7 N1 C1 C6 163.16(19)
C1 N1 C7 O1 1.9(3)
C1 N1 C7 C8 -177.30(18)
C2 C1 C6 C5 0.7(3)
N1 C1 C6 C5 179.19(17)
C6 C1 C2 C3 -0.7(3)
N1 C1 C2 C3 -179.04(18)
O1 C7 C8 Cl1 5.6(3)
N1 C7 C8 Cl1 -175.19(14)
C3 C4 C5 F1A 177.0(2)
C3 C4 C5 C6 -0.8(3)
C1 C6 C5 F1A -177.6(2)
C1 C6 C5 C4 0.0(3)
C5 C4 C3 F1 -177.5(2)
C5 C4 C3 C2 0.8(3)
C1 C2 C3 F1 178.1(2)
C1 C2 C3 C4 -0.1(3)
